data_4309575
loop_
_publ_author_name
'B. Eva Villarroya'
'Cristina Tejel'
'Marie-Madeleine Rohmer'
'Luis A. Oro'
'Miguel A. Ciriano'
'Marc B\'enard'

_publ_contact_author 'Dr. Cristina Tejel'
_publ_contact_author_email ctejel@unizar.es
_publ_section_title
;
Discrete Iridium Pyridonate Chains with Variable Metal Valence: Nature
and Energetics of the Ir-Ir Bonding from DFT Calculations
;
_journal_name_full 'Inorganic Chemistry'
_journal_page_first 6536
_journal_page_last 6544
_journal_paper_doi 10.1021/ic050419w
_journal_volume 44
_journal_year 2005
_chemical_formula_moiety 'C14 H8 N2 O6 Ir2'
_chemical_formula_sum 'C14 H8 Ir2 N2 O6'
_chemical_formula_weight 684.62
_chemical_name_systematic
;
  ?
;
_space_group_IT_number 15
_symmetry_cell_setting monoclinic
_symmetry_space_group_name_Hall '-C 2yc'
_symmetry_space_group_name_H-M 'C 1 2/c 1'
_atom_sites_solution_hydrogens geom
_atom_sites_solution_primary direct
_atom_sites_solution_secondary difmap
_audit_creation_method SHELXL-97
_cell_angle_alpha 90.00
_cell_angle_beta 105.851(2)
_cell_angle_gamma 90.00
_cell_formula_units_Z 8
_cell_length_a 14.1299(15)
_cell_length_b 12.1780(13)
_cell_length_c 19.270(2)
_cell_measurement_reflns_used 3675
_cell_measurement_temperature 293(2)
_cell_measurement_theta_max 26.078
_cell_measurement_theta_min 2.245
_cell_volume 3189.8(6)
_computing_cell_refinement 'SAINT+ v 6.01 (Bruker AXS 2000)'
_computing_data_collection 'SMART v 5.611 (Bruker AXS 2000)'
_computing_molecular_graphics 'XP program, SHELXTL v 6.10 Bruker 2000'
_computing_publication_material 'XCIF program, SHELXTL v 6.10 Bruker 2000'
_computing_structure_refinement 'SHELXL-97 (Sheldrick, 1997)'
_computing_structure_solution 'SHELXS-97 (Sheldrick, 1990)'
_diffrn_ambient_temperature 293(2)
_diffrn_detector_area_resol_mean 8.26
_diffrn_measured_fraction_theta_full 1.000
_diffrn_measured_fraction_theta_max 0.996
_diffrn_measurement_device_type 'Bruker SAMART APEX CCD system'
_diffrn_measurement_method '\W rotations with narrow frames'
_diffrn_radiation_monochromator graphite
_diffrn_radiation_source 'fine-focus sealed tube'
_diffrn_radiation_type MoK\a
_diffrn_radiation_wavelength 0.71073
_diffrn_reflns_av_R_equivalents 0.0631
_diffrn_reflns_av_sigmaI/netI 0.0468
_diffrn_reflns_limit_h_max 17
_diffrn_reflns_limit_h_min -18
_diffrn_reflns_limit_k_max 15
_diffrn_reflns_limit_k_min -15
_diffrn_reflns_limit_l_max 24
_diffrn_reflns_limit_l_min -24
_diffrn_reflns_number 18180
_diffrn_reflns_theta_full 25.00
_diffrn_reflns_theta_max 27.05
_diffrn_reflns_theta_min 2.20
_diffrn_standards_decay_% 'no decay'
_exptl_absorpt_coefficient_mu 16.703
_exptl_absorpt_correction_T_max 0.129110
_exptl_absorpt_correction_T_min 0.040149
_exptl_absorpt_correction_type multi-scan
_exptl_crystal_colour dark-red
_exptl_crystal_density_diffrn 2.851
_exptl_crystal_density_method 'not measured'
_exptl_crystal_description needle
_exptl_crystal_F_000 2464
_exptl_crystal_size_max 0.455
_exptl_crystal_size_mid 0.078
_exptl_crystal_size_min 0.062
_refine_diff_density_max 1.387
_refine_diff_density_min -1.487
_refine_diff_density_rms 0.189
_refine_ls_extinction_method none
_refine_ls_goodness_of_fit_ref 0.854
_refine_ls_hydrogen_treatment mixed
_refine_ls_matrix_type full
_refine_ls_number_parameters 218
_refine_ls_number_reflns 3482
_refine_ls_number_restraints 0
_refine_ls_restrained_S_all 0.854
_refine_ls_R_factor_all 0.0544
_refine_ls_R_factor_gt 0.0319
_refine_ls_shift/su_max 0.001
_refine_ls_shift/su_mean 0.000
_refine_ls_structure_factor_coef Fsqd
_refine_ls_weighting_details 'calc w=1/[\s^2^(Fo^2^)+(0.0319P)^2^+0.0000P] where P=(Fo^2^+2Fc^2^)/3'
_refine_ls_weighting_scheme calc
_refine_ls_wR_factor_gt 0.0653
_refine_ls_wR_factor_ref 0.0703
_reflns_number_gt 2282
_reflns_number_total 3482
_reflns_threshold_expression >2sigma(I)
_cod_data_source_file ic050419wsi20050527_040514.cif
_cod_data_source_block mac88as
_cod_database_code 4309575

loop_
_symmetry_equiv_pos_as_xyz
'x, y, z'
'-x, y, -z+1/2'
'x+1/2, y+1/2, z'
'-x+1/2, y+1/2, -z+1/2'
'-x, -y, -z'
'x, -y, z-1/2'
'-x+1/2, -y+1/2, -z'
'x+1/2, -y+1/2, z-1/2'

loop_
_atom_site_label
_atom_site_type_symbol
_atom_site_fract_x
_atom_site_fract_y
_atom_site_fract_z
_atom_site_U_iso_or_equiv
_atom_site_adp_type
_atom_site_occupancy
_atom_site_symmetry_multiplicity
_atom_site_calc_flag
_atom_site_refinement_flags
_atom_site_disorder_assembly
_atom_site_disorder_group
Ir1 Ir 0.15104(2) 0.73581(2) 0.192921(15) 0.04625(11) Uani 1 1 d . . .
Ir2 Ir 0.23452(2) 0.75468(3) 0.073403(15) 0.04693(11) Uani 1 1 d . . .
N1 N 0.1249(5) 0.5755(5) 0.1536(3) 0.0435(15) Uani 1 1 d . . .
N2 N 0.0256(5) 0.7810(5) 0.1112(3) 0.0530(17) Uani 1 1 d . . .
O1 O 0.3074(5) 0.6592(5) 0.3212(3) 0.081(2) Uani 1 1 d . . .
O2 O 0.1575(6) 0.9593(5) 0.2583(4) 0.092(2) Uani 1 1 d . . .
O3 O 0.3339(5) 0.9692(5) 0.1146(3) 0.0756(19) Uani 1 1 d . . .
O4 O 0.4193(5) 0.6352(6) 0.1422(4) 0.090(2) Uani 1 1 d . . .
O5 O 0.1522(4) 0.6135(4) 0.0449(3) 0.0572(15) Uani 1 1 d . . .
O6 O 0.1058(4) 0.8371(4) 0.0288(3) 0.0582(15) Uani 1 1 d . . .
C1 C 0.2495(7) 0.6881(7) 0.2711(5) 0.057(2) Uani 1 1 d . . .
C2 C 0.1551(7) 0.8730(9) 0.2336(5) 0.064(3) Uani 1 1 d . . .
C3 C 0.2978(7) 0.8854(8) 0.0977(4) 0.057(2) Uani 1 1 d . . .
C4 C 0.3481(7) 0.6798(7) 0.1135(5) 0.060(2) Uani 1 1 d . . .
C5 C 0.1254(5) 0.5442(6) 0.0868(4) 0.0448(19) Uani 1 1 d . . .
C6 C 0.0956(5) 0.4397(7) 0.0604(4) 0.052(2) Uani 1 1 d . . .
H6 H 0.0965 0.4202 0.0139 0.057(8) Uiso 1 1 calc R . .
C7 C 0.0656(6) 0.3671(7) 0.1024(5) 0.059(2) Uani 1 1 d . . .
H7 H 0.0433 0.2981 0.0844 0.057(8) Uiso 1 1 calc R . .
C8 C 0.0680(7) 0.3955(7) 0.1729(5) 0.062(2) Uani 1 1 d . . .
H8 H 0.0500 0.3455 0.2035 0.057(8) Uiso 1 1 calc R . .
C9 C 0.0972(6) 0.4973(7) 0.1952(4) 0.056(2) Uani 1 1 d . . .
H9 H 0.0986 0.5163 0.2422 0.057(8) Uiso 1 1 calc R . .
C10 C 0.0246(6) 0.8288(6) 0.0477(4) 0.0479(19) Uani 1 1 d . . .
C11 C -0.0610(7) 0.8728(7) 0.0029(5) 0.059(2) Uani 1 1 d . . .
H11 H -0.0591 0.9070 -0.0398 0.057(8) Uiso 1 1 calc R . .
C12 C -0.1479(7) 0.8669(8) 0.0205(5) 0.073(3) Uani 1 1 d . . .
H12 H -0.2047 0.9002 -0.0077 0.057(8) Uiso 1 1 calc R . .
C13 C -0.1477(7) 0.8083(8) 0.0829(5) 0.073(3) Uani 1 1 d . . .
H13 H -0.2064 0.7947 0.0944 0.057(8) Uiso 1 1 calc R . .
C14 C -0.0631(6) 0.7721(7) 0.1257(5) 0.063(2) Uani 1 1 d . . .
H14 H -0.0646 0.7381 0.1686 0.057(8) Uiso 1 1 calc R . .

loop_
_atom_site_aniso_label
_atom_site_aniso_U_11
_atom_site_aniso_U_22
_atom_site_aniso_U_33
_atom_site_aniso_U_23
_atom_site_aniso_U_13
_atom_site_aniso_U_12
Ir1 0.0495(2) 0.0547(2) 0.03666(17) -0.00230(15) 0.01529(15) -0.00124(16)
Ir2 0.0457(2) 0.0583(2) 0.04092(18) 0.00335(14) 0.01891(15) -0.00226(15)
N1 0.042(4) 0.053(4) 0.037(4) 0.003(3) 0.013(3) 0.002(3)
N2 0.051(4) 0.062(4) 0.052(4) 0.002(3) 0.025(4) 0.004(3)
O1 0.080(5) 0.088(5) 0.060(4) 0.003(4) -0.006(4) 0.007(4)
O2 0.128(7) 0.063(5) 0.096(6) -0.020(4) 0.049(5) -0.001(4)
O3 0.080(5) 0.072(4) 0.075(5) -0.009(4) 0.022(4) -0.009(4)
O4 0.069(5) 0.113(6) 0.092(6) 0.032(4) 0.027(5) 0.021(4)
O5 0.064(4) 0.070(4) 0.042(3) -0.003(3) 0.022(3) -0.014(3)
O6 0.048(4) 0.076(4) 0.054(4) 0.017(3) 0.021(3) 0.002(3)
C1 0.059(6) 0.059(5) 0.054(6) -0.003(4) 0.016(5) 0.007(5)
C2 0.060(7) 0.092(7) 0.045(5) 0.008(5) 0.021(5) 0.013(5)
C3 0.056(6) 0.082(7) 0.038(5) -0.001(4) 0.024(5) -0.003(5)
C4 0.068(7) 0.064(6) 0.062(6) 0.014(5) 0.038(5) -0.002(5)
C5 0.032(5) 0.065(5) 0.036(4) 0.002(4) 0.008(4) -0.002(4)
C6 0.053(6) 0.058(6) 0.051(5) -0.009(4) 0.023(5) -0.006(4)
C7 0.055(6) 0.054(5) 0.067(6) -0.009(4) 0.017(5) -0.004(4)
C8 0.073(7) 0.061(6) 0.056(5) 0.005(4) 0.027(5) -0.015(5)
C9 0.062(6) 0.064(6) 0.048(5) 0.004(4) 0.023(5) -0.001(4)
C10 0.049(5) 0.048(5) 0.049(5) 0.001(4) 0.017(4) 0.010(4)
C11 0.063(6) 0.067(6) 0.049(5) 0.000(4) 0.019(5) -0.003(5)
C12 0.048(6) 0.095(8) 0.071(7) -0.002(5) 0.007(5) 0.024(5)
C13 0.051(6) 0.110(8) 0.068(6) 0.008(6) 0.033(5) 0.003(6)
C14 0.047(5) 0.085(6) 0.063(6) 0.020(5) 0.024(5) 0.010(5)

loop_
_atom_type_symbol
_atom_type_description
_atom_type_scat_dispersion_real
_atom_type_scat_dispersion_imag
_atom_type_scat_source
C C 0.0033 0.0016 'International Tables Vol C Tables 4.2.6.8 and 6.1.1.4'
H H 0.0000 0.0000 'International Tables Vol C Tables 4.2.6.8 and 6.1.1.4'
N N 0.0061 0.0033 'International Tables Vol C Tables 4.2.6.8 and 6.1.1.4'
O O 0.0106 0.0060 'International Tables Vol C Tables 4.2.6.8 and 6.1.1.4'
Ir Ir -1.4442 7.9887 'International Tables Vol C Tables 4.2.6.8 and 6.1.1.4'

loop_
_geom_angle_atom_site_label_1
_geom_angle_atom_site_label_2
_geom_angle_atom_site_label_3
_geom_angle
_geom_angle_site_symmetry_1
_geom_angle_site_symmetry_3
_geom_angle_publ_flag
C2 Ir1 C1 90.5(4) . . ?
C2 Ir1 N1 170.0(3) . . ?
C1 Ir1 N1 91.2(3) . . ?
C2 Ir1 N2 90.2(3) . . ?
C1 Ir1 N2 172.1(3) . . ?
N1 Ir1 N2 86.8(2) . . ?
C2 Ir1 Ir2 107.3(3) . . ?
C1 Ir1 Ir2 107.3(3) . . ?
N1 Ir1 Ir2 81.62(15) . . ?
N2 Ir1 Ir2 79.93(16) . . ?
C3 Ir2 C4 90.8(4) . . ?
C3 Ir2 O6 89.8(3) . . ?
C4 Ir2 O6 179.2(3) . . ?
C3 Ir2 O5 175.3(3) . . ?
C4 Ir2 O5 93.6(3) . . ?
O6 Ir2 O5 85.7(2) . . ?
C3 Ir2 Ir1 98.3(2) . . ?
C4 Ir2 Ir1 97.3(2) . . ?
O6 Ir2 Ir1 82.15(13) . . ?
O5 Ir2 Ir1 79.71(13) . . ?
C3 Ir2 Ir2 95.0(2) . 7_565 ?
C4 Ir2 Ir2 92.5(2) . 7_565 ?
O6 Ir2 Ir2 87.96(14) . 7_565 ?
O5 Ir2 Ir2 86.21(13) . 7_565 ?
Ir1 Ir2 Ir2 163.320(19) . 7_565 ?
C5 N1 C9 116.1(7) . . ?
C5 N1 Ir1 124.4(5) . . ?
C9 N1 Ir1 119.2(5) . . ?
C10 N2 C14 115.9(7) . . ?
C10 N2 Ir1 126.1(5) . . ?
C14 N2 Ir1 117.6(5) . . ?
C5 O5 Ir2 128.1(5) . . ?
C10 O6 Ir2 126.5(5) . . ?
O1 C1 Ir1 177.0(8) . . ?
O2 C2 Ir1 179.3(8) . . ?
O3 C3 Ir2 176.5(8) . . ?
O4 C4 Ir2 176.3(9) . . ?
O5 C5 N1 119.4(7) . . ?
O5 C5 C6 118.7(7) . . ?
N1 C5 C6 121.9(7) . . ?
C7 C6 C5 119.7(7) . . ?
C7 C6 H6 120.1 . . ?
C5 C6 H6 120.1 . . ?
C6 C7 C8 119.8(8) . . ?
C6 C7 H7 120.1 . . ?
C8 C7 H7 120.1 . . ?
C9 C8 C7 117.7(8) . . ?
C9 C8 H8 121.2 . . ?
C7 C8 H8 121.2 . . ?
C8 C9 N1 124.7(7) . . ?
C8 C9 H9 117.7 . . ?
N1 C9 H9 117.7 . . ?
O6 C10 N2 119.7(7) . . ?
O6 C10 C11 118.9(7) . . ?
N2 C10 C11 121.4(8) . . ?
C12 C11 C10 121.1(8) . . ?
C12 C11 H11 119.4 . . ?
C10 C11 H11 119.4 . . ?
C11 C12 C13 116.8(9) . . ?
C11 C12 H12 121.6 . . ?
C13 C12 H12 121.6 . . ?
C14 C13 C12 119.5(8) . . ?
C14 C13 H13 120.2 . . ?
C12 C13 H13 120.2 . . ?
C13 C14 N2 124.8(8) . . ?
C13 C14 H14 117.6 . . ?
N2 C14 H14 117.6 . . ?

loop_
_geom_bond_atom_site_label_1
_geom_bond_atom_site_label_2
_geom_bond_distance
_geom_bond_site_symmetry_2
_geom_bond_publ_flag
Ir1 C2 1.839(10) . ?
Ir1 C1 1.843(9) . ?
Ir1 N1 2.090(6) . ?
Ir1 N2 2.097(7) . ?
Ir1 Ir2 2.8692(4) . ?
Ir2 C3 1.824(10) . ?
Ir2 C4 1.824(10) . ?
Ir2 O6 2.050(5) . ?
Ir2 O5 2.064(5) . ?
Ir2 Ir2 2.9805(6) 7_565 ?
N1 C5 1.345(8) . ?
N1 C9 1.369(9) . ?
N2 C10 1.353(9) . ?
N2 C14 1.359(9) . ?
O1 C1 1.137(9) . ?
O2 C2 1.151(10) . ?
O3 C3 1.147(9) . ?
O4 C4 1.145(10) . ?
O5 C5 1.294(8) . ?
O6 C10 1.298(9) . ?
C5 C6 1.392(10) . ?
C6 C7 1.343(10) . ?
C6 H6 0.9300 . ?
C7 C8 1.394(10) . ?
C7 H7 0.9300 . ?
C8 C9 1.340(11) . ?
C8 H8 0.9300 . ?
C9 H9 0.9300 . ?
C10 C11 1.388(11) . ?
C11 C12 1.362(11) . ?
C11 H11 0.9300 . ?
C12 C13 1.398(12) . ?
C12 H12 0.9300 . ?
C13 C14 1.329(12) . ?
C13 H13 0.9300 . ?
C14 H14 0.9300 . ?

loop_
_geom_torsion_atom_site_label_1
_geom_torsion_atom_site_label_2
_geom_torsion_atom_site_label_3
_geom_torsion_atom_site_label_4
_geom_torsion
_geom_torsion_site_symmetry_1
_geom_torsion_site_symmetry_2
_geom_torsion_site_symmetry_3
_geom_torsion_site_symmetry_4
_geom_torsion_publ_flag
C2 Ir1 Ir2 C3 17.4(4) . . . . ?
C1 Ir1 Ir2 C3 -78.7(4) . . . . ?
N1 Ir1 Ir2 C3 -167.3(3) . . . . ?
N2 Ir1 Ir2 C3 104.5(3) . . . . ?
C2 Ir1 Ir2 C4 109.4(4) . . . . ?
C1 Ir1 Ir2 C4 13.2(4) . . . . ?
N1 Ir1 Ir2 C4 -75.4(3) . . . . ?
N2 Ir1 Ir2 C4 -163.6(3) . . . . ?
C2 Ir1 Ir2 O6 -71.2(3) . . . . ?
C1 Ir1 Ir2 O6 -167.3(3) . . . . ?
N1 Ir1 Ir2 O6 104.0(2) . . . . ?
N2 Ir1 Ir2 O6 15.8(2) . . . . ?
C2 Ir1 Ir2 O5 -158.3(3) . . . . ?
C1 Ir1 Ir2 O5 105.6(3) . . . . ?
N1 Ir1 Ir2 O5 16.9(2) . . . . ?
N2 Ir1 Ir2 O5 -71.2(2) . . . . ?
C2 Ir1 Ir2 Ir2 -125.4(3) . . . 7_565 ?
C1 Ir1 Ir2 Ir2 138.5(3) . . . 7_565 ?
N1 Ir1 Ir2 Ir2 49.84(18) . . . 7_565 ?
N2 Ir1 Ir2 Ir2 -38.35(19) . . . 7_565 ?
C2 Ir1 N1 C5 134.4(17) . . . . ?
C1 Ir1 N1 C5 -125.7(6) . . . . ?
N2 Ir1 N1 C5 61.9(6) . . . . ?
Ir2 Ir1 N1 C5 -18.4(6) . . . . ?
C2 Ir1 N1 C9 -40(2) . . . . ?
C1 Ir1 N1 C9 60.1(6) . . . . ?
N2 Ir1 N1 C9 -112.3(6) . . . . ?
Ir2 Ir1 N1 C9 167.4(6) . . . . ?
C2 Ir1 N2 C10 88.8(7) . . . . ?
C1 Ir1 N2 C10 -176(2) . . . . ?
N1 Ir1 N2 C10 -100.7(6) . . . . ?
Ir2 Ir1 N2 C10 -18.7(6) . . . . ?
C2 Ir1 N2 C14 -84.0(6) . . . . ?
C1 Ir1 N2 C14 11(3) . . . . ?
N1 Ir1 N2 C14 86.4(6) . . . . ?
Ir2 Ir1 N2 C14 168.4(6) . . . . ?
C3 Ir2 O5 C5 -91(3) . . . . ?
C4 Ir2 O5 C5 71.0(7) . . . . ?
O6 Ir2 O5 C5 -108.5(6) . . . . ?
Ir1 Ir2 O5 C5 -25.8(6) . . . . ?
Ir2 Ir2 O5 C5 163.2(6) 7_565 . . . ?
C3 Ir2 O6 C10 -120.4(7) . . . . ?
C4 Ir2 O6 C10 22(25) . . . . ?
O5 Ir2 O6 C10 58.2(6) . . . . ?
Ir1 Ir2 O6 C10 -22.0(6) . . . . ?
Ir2 Ir2 O6 C10 144.5(6) 7_565 . . . ?
C2 Ir1 C1 O1 67(16) . . . . ?
N1 Ir1 C1 O1 -103(16) . . . . ?
N2 Ir1 C1 O1 -28(18) . . . . ?
Ir2 Ir1 C1 O1 176(16) . . . . ?
C1 Ir1 C2 O2 146(65) . . . . ?
N1 Ir1 C2 O2 -114(64) . . . . ?
N2 Ir1 C2 O2 -42(65) . . . . ?
Ir2 Ir1 C2 O2 38(65) . . . . ?
C4 Ir2 C3 O3 -128(14) . . . . ?
O6 Ir2 C3 O3 52(14) . . . . ?
O5 Ir2 C3 O3 34(16) . . . . ?
Ir1 Ir2 C3 O3 -30(14) . . . . ?
Ir2 Ir2 C3 O3 140(14) 7_565 . . . ?
C3 Ir2 C4 O4 64(13) . . . . ?
O6 Ir2 C4 O4 -79(32) . . . . ?
O5 Ir2 C4 O4 -115(13) . . . . ?
Ir1 Ir2 C4 O4 -35(13) . . . . ?
Ir2 Ir2 C4 O4 159(13) 7_565 . . . ?
Ir2 O5 C5 N1 20.0(10) . . . . ?
Ir2 O5 C5 C6 -161.5(5) . . . . ?
C9 N1 C5 O5 -179.0(7) . . . . ?
Ir1 N1 C5 O5 6.6(10) . . . . ?
C9 N1 C5 C6 2.5(11) . . . . ?
Ir1 N1 C5 C6 -171.8(6) . . . . ?
O5 C5 C6 C7 -178.7(8) . . . . ?
N1 C5 C6 C7 -0.2(12) . . . . ?
C5 C6 C7 C8 -2.4(13) . . . . ?
C6 C7 C8 C9 2.5(13) . . . . ?
C7 C8 C9 N1 -0.1(14) . . . . ?
C5 N1 C9 C8 -2.3(13) . . . . ?
Ir1 N1 C9 C8 172.3(7) . . . . ?
Ir2 O6 C10 N2 15.1(10) . . . . ?
Ir2 O6 C10 C11 -167.0(6) . . . . ?
C14 N2 C10 O6 -177.7(7) . . . . ?
Ir1 N2 C10 O6 9.3(10) . . . . ?
C14 N2 C10 C11 4.4(11) . . . . ?
Ir1 N2 C10 C11 -168.5(6) . . . . ?
O6 C10 C11 C12 -179.6(8) . . . . ?
N2 C10 C11 C12 -1.7(13) . . . . ?
C10 C11 C12 C13 -4.2(13) . . . . ?
C11 C12 C13 C14 7.2(14) . . . . ?
C12 C13 C14 N2 -4.7(15) . . . . ?
C10 N2 C14 C13 -1.3(13) . . . . ?
Ir1 N2 C14 C13 172.3(8) . . . . ?
